data_7706445
loop_
_publ_author_name
'Zhuge, Jing'
'Rouhani, Farzaneh'
'Bigdeli, Fahime'
'Gao, Xue-Mei'
'Kaviani, Hamed'
'Li, Hong-Jing'
'Wang, Wei'
'Hu, Mao-Lin'
'Liu, Kuan-Guan'
'Morsali, Ali'

_publ_section_title
;
 Stable supercapacitor electrode based on two-dimensional high nucleus
 silver nano-clusters as a green energy source.
;
_journal_issue 7
_journal_name_full 'Dalton transactions (Cambridge, England : 2003)'
_journal_page_first 2606
_journal_page_last 2615
_journal_paper_doi 10.1039/d0dt03608k
_journal_volume 50
_journal_year 2021
_chemical_formula_sum 'C39 H49 Ag7 F28 N4 O12 S3'
_chemical_formula_weight 2149.09
_chemical_name_common Ag14(SPri)6(C9F14O4)4(DMF)8
_space_group_crystal_system triclinic
_space_group_IT_number 2
_space_group_name_Hall '-P 1'
_space_group_name_H-M_alt 'P -1'
_atom_sites_solution_hydrogens geom
_atom_sites_solution_primary direct
_atom_sites_solution_secondary difmap
_audit_creation_method SHELXL-2014/7
_audit_update_record
;
2020-07-31 deposited with the CCDC.	2021-01-14 downloaded from the CCDC.
;
_cell_angle_alpha 95.979(2)
_cell_angle_beta 114.333(2)
_cell_angle_gamma 91.691(3)
_cell_formula_units_Z 2
_cell_length_a 14.4362(8)
_cell_length_b 14.7992(8)
_cell_length_c 16.4497(8)
_cell_measurement_reflns_used 9876
_cell_measurement_temperature 150(2)
_cell_measurement_theta_max 26.41
_cell_measurement_theta_min 2.52
_cell_volume 3174.6(3)
_computing_cell_refinement 'Bruker SAINT'
_computing_data_collection 'Bruker APEX2'
_computing_data_reduction 'Bruker SAINT'
_computing_molecular_graphics 'Bruker SHELXTL'
_computing_publication_material 'Bruker SHELXTL'
_computing_structure_refinement 'SHELXL-2014 (Sheldrick 2014)'
_computing_structure_solution 'SHELXS-97 (Sheldrick 2008)'
_diffrn_ambient_temperature 150(2)
_diffrn_measured_fraction_theta_full 0.997
_diffrn_measured_fraction_theta_max 0.998
_diffrn_measurement_device_type 'Bruker APEX-II CCD'
_diffrn_measurement_method '\f and \w scans'
_diffrn_radiation_type MoK\a
_diffrn_radiation_wavelength 0.71073
_diffrn_reflns_av_R_equivalents 0.0481
_diffrn_reflns_av_unetI/netI 0.0392
_diffrn_reflns_Laue_measured_fraction_full 0.997
_diffrn_reflns_Laue_measured_fraction_max 0.998
_diffrn_reflns_limit_h_max 17
_diffrn_reflns_limit_h_min -17
_diffrn_reflns_limit_k_max 18
_diffrn_reflns_limit_k_min -18
_diffrn_reflns_limit_l_max 20
_diffrn_reflns_limit_l_min -20
_diffrn_reflns_number 55364
_diffrn_reflns_point_group_measured_fraction_full 0.997
_diffrn_reflns_point_group_measured_fraction_max 0.998
_diffrn_reflns_theta_full 25.242
_diffrn_reflns_theta_max 26.022
_diffrn_reflns_theta_min 2.463
_diffrn_source 'fine-focus sealed tube'
_exptl_absorpt_coefficient_mu 2.350
_exptl_absorpt_correction_type multi-scan
_exptl_absorpt_process_details
;
CrysAlisPro 1.171.39.33c (Rigaku Oxford Diffraction, 2017)
Empirical absorption correction using spherical harmonics,
 implemented in SCALE3 ABSPACK scaling algorithm.
;
_exptl_crystal_colour Yellow
_exptl_crystal_density_diffrn 2.248
_exptl_crystal_density_meas ?
_exptl_crystal_density_method 'not measured'
_exptl_crystal_description Block
_exptl_crystal_F_000 2072
_exptl_crystal_size_max 0.220
_exptl_crystal_size_mid 0.180
_exptl_crystal_size_min 0.150
_exptl_transmission_factor_max 0.703
_exptl_transmission_factor_min 0.608
_refine_diff_density_max 2.608
_refine_diff_density_min -1.906
_refine_diff_density_rms 0.121
_refine_ls_extinction_method none
_refine_ls_goodness_of_fit_ref 1.017
_refine_ls_hydrogen_treatment constr
_refine_ls_matrix_type full
_refine_ls_number_parameters 852
_refine_ls_number_reflns 12476
_refine_ls_number_restraints 42
_refine_ls_restrained_S_all 1.022
_refine_ls_R_factor_all 0.0692
_refine_ls_R_factor_gt 0.0425
_refine_ls_shift/su_max 0.001
_refine_ls_shift/su_mean 0.000
_refine_ls_structure_factor_coef Fsqd
_refine_ls_weighting_details 'w=1/[\s^2^(Fo^2^)+(0.0560P)^2^+8.5740P] where P=(Fo^2^+2Fc^2^)/3'
_refine_ls_weighting_scheme calc
_refine_ls_wR_factor_gt 0.1044
_refine_ls_wR_factor_ref 0.1192
_reflns_Friedel_coverage 0.000
_reflns_number_gt 8997
_reflns_number_total 12476
_reflns_threshold_expression 'I > 2\s(I)'
_cod_data_source_file d0dt03608k2.cif
_cod_data_source_block P
_cod_depositor_comments
;
The following automatic conversions were performed:

data item '_exptl_crystal_density_meas' value 'not measured' was
changed to '?' -- the value is perceived as not measured.

Automatic conversion script
Id: cif_fix_values 7556 2019-12-06 15:28:31Z antanas 

 Adding full bibliography for 7706445.cif.
;
_cod_database_code 7706445
_shelx_shelxl_version_number 2014/7
_shelx_space_group_comment
;
The symmetry employed for this shelxl refinement is uniquely defined
by the following loop, which should always be used as a source of
symmetry information in preference to the above space-group names.
They are only intended as comments.
;
_shelx_estimated_absorpt_t_min 0.626
_shelx_estimated_absorpt_t_max 0.719

loop_
_space_group_symop_operation_xyz
'x, y, z'
'-x, -y, -z'

loop_
_atom_site_label
_atom_site_type_symbol
_atom_site_fract_x
_atom_site_fract_y
_atom_site_fract_z
_atom_site_U_iso_or_equiv
_atom_site_adp_type
_atom_site_occupancy
_atom_site_site_symmetry_order
_atom_site_calc_flag
_atom_site_refinement_flags_posn
_atom_site_refinement_flags_adp
_atom_site_refinement_flags_occupancy
_atom_site_disorder_assembly
_atom_site_disorder_group
Ag1 Ag 0.12356(4) 0.34994(3) 0.50029(3) 0.04317(13) Uani 1 1 d . . . . .
Ag2 Ag -0.05567(4) 0.38825(3) 0.33907(3) 0.04378(13) Uani 1 1 d . . . . .
Ag3 Ag -0.24155(4) 0.35237(3) 0.36293(3) 0.04386(13) Uani 1 1 d . . . . .
Ag4 Ag -0.18498(4) 0.25723(4) 0.52087(3) 0.04431(13) Uani 1 1 d . . . . .
Ag5 Ag 0.13148(4) 0.52102(3) 0.40825(3) 0.04720(14) Uani 1 1 d . . . . .
Ag6 Ag 0.03309(4) 0.29582(4) 0.62363(3) 0.05287(15) Uani 1 1 d . . . . .
Ag7 Ag 0.21609(5) 0.45493(5) 0.69730(4) 0.0691(2) Uani 1 1 d . . . . .
S1 S -0.06072(12) 0.28307(10) 0.44858(9) 0.0347(3) Uani 1 1 d . . . . .
C101 C -0.0625(5) 0.1673(4) 0.3905(4) 0.0367(13) Uani 1 1 d . . . . .
H101 H -0.0124 0.1700 0.3630 0.044 Uiso 1 1 calc R U . . .
C102 C -0.0300(6) 0.0997(5) 0.4572(5) 0.0566(19) Uani 1 1 d . . . . .
H10A H -0.0793 0.0947 0.4837 0.085 Uiso 1 1 calc R U . . .
H10B H 0.0376 0.1202 0.5047 0.085 Uiso 1 1 calc R U . . .
H10C H -0.0272 0.0400 0.4266 0.085 Uiso 1 1 calc R U . . .
C103 C -0.1659(6) 0.1402(5) 0.3168(5) 0.060(2) Uani 1 1 d . . . . .
H10D H -0.1647 0.0816 0.2835 0.090 Uiso 1 1 calc R U . . .
H10E H -0.1851 0.1867 0.2758 0.090 Uiso 1 1 calc R U . . .
H10F H -0.2156 0.1344 0.3427 0.090 Uiso 1 1 calc R U . . .
S2 S 0.24248(12) 0.48977(10) 0.56219(10) 0.0375(3) Uani 1 1 d . . . . .
C201 C -0.0532(5) 0.5361(5) 0.1861(4) 0.0488(16) Uani 1 1 d . . . . .
H201 H -0.0563 0.4698 0.1649 0.059 Uiso 1 1 calc R U . . .
C202 C -0.1506(6) 0.5731(6) 0.1265(5) 0.067(2) Uani 1 1 d . . . . .
H20A H -0.1490 0.6381 0.1466 0.101 Uiso 1 1 calc R U . . .
H20B H -0.2086 0.5402 0.1298 0.101 Uiso 1 1 calc R U . . .
H20C H -0.1576 0.5652 0.0643 0.101 Uiso 1 1 calc R U . . .
C203 C 0.0395(6) 0.5830(6) 0.1839(5) 0.066(2) Uani 1 1 d . . . . .
H20D H 0.0311 0.5804 0.1214 0.099 Uiso 1 1 calc R U . . .
H20E H 0.1000 0.5522 0.2183 0.099 Uiso 1 1 calc R U . . .
H20F H 0.0478 0.6467 0.2104 0.099 Uiso 1 1 calc R U . . .
S3 S -0.04289(14) 0.54778(12) 0.30287(11) 0.0485(4) Uani 1 1 d . . . . .
C301 C 0.3661(6) 0.4620(6) 0.5615(7) 0.072(2) Uani 1 1 d . . . . .
H301 H 0.3499 0.4408 0.4970 0.087 Uiso 1 1 calc R U . . .
C302 C 0.4010(11) 0.3820(11) 0.6081(12) 0.158(6) Uani 1 1 d . U . . .
H30A H 0.4758 0.3856 0.6353 0.237 Uiso 1 1 calc R U . . .
H30B H 0.3744 0.3266 0.5650 0.237 Uiso 1 1 calc R U . . .
H30C H 0.3763 0.3805 0.6552 0.237 Uiso 1 1 calc R U . . .
C303 C 0.4360(7) 0.5380(7) 0.5844(9) 0.104(4) Uani 1 1 d . . . . .
H30D H 0.4416 0.5723 0.6407 0.156 Uiso 1 1 calc R U . . .
H30E H 0.4126 0.5772 0.5364 0.156 Uiso 1 1 calc R U . . .
H30F H 0.5029 0.5178 0.5921 0.156 Uiso 1 1 calc R U . . .
O1 O 0.1042(4) 0.3061(3) 0.3381(3) 0.0483(11) Uani 1 1 d . . . . .
O2 O 0.1855(4) 0.4231(3) 0.3123(3) 0.0570(13) Uani 1 1 d . . . . .
O3 O 0.0284(4) 0.1652(4) 0.6809(3) 0.0572(13) Uani 1 1 d . . . . .
O4 O -0.1409(4) 0.1623(4) 0.6359(4) 0.0615(14) Uani 1 1 d . . . . .
C1 C 0.1519(5) 0.3431(5) 0.3009(4) 0.0433(15) Uani 1 1 d . . . . .
C2 C 0.1725(5) 0.2769(4) 0.2311(4) 0.0416(14) Uani 1 1 d . . . . .
C3 C 0.0794(5) 0.2587(4) 0.1398(4) 0.0407(14) Uani 1 1 d . . . . .
C4 C 0.1001(5) 0.2097(4) 0.0612(4) 0.0406(14) Uani 1 1 d . . . . .
C5 C 0.0032(5) 0.1691(4) -0.0224(4) 0.0397(14) Uani 1 1 d . . . . .
C6 C 0.0225(5) 0.1350(4) -0.1061(4) 0.0433(15) Uani 1 1 d . . . . .
C7 C -0.0647(6) 0.0747(5) -0.1822(4) 0.0492(17) Uani 1 1 d . . . . .
C8 C -0.0524(6) 0.0540(5) 0.7284(4) 0.0497(17) Uani 1 1 d . . . . .
C9 C -0.0559(6) 0.1364(5) 0.6757(4) 0.0483(16) Uani 1 1 d . . . . .
F1 F 0.1982(3) 0.1965(3) 0.2628(2) 0.0494(9) Uani 1 1 d . . . . .
F2 F 0.2511(3) 0.3112(3) 0.2161(3) 0.0553(10) Uani 1 1 d . . . . .
F3 F 0.0066(3) 0.2083(3) 0.1492(2) 0.0538(10) Uani 1 1 d . . . . .
F4 F 0.0445(3) 0.3396(3) 0.1159(3) 0.0584(10) Uani 1 1 d . . . . .
F5 F 0.1597(3) 0.1419(3) 0.0920(2) 0.0503(9) Uani 1 1 d . . . . .
F6 F 0.1506(3) 0.2691(3) 0.0345(2) 0.0528(10) Uani 1 1 d . . . . .
F7 F -0.0398(3) 0.0987(3) -0.0015(2) 0.0541(10) Uani 1 1 d . . . . .
F8 F -0.0629(3) 0.2337(3) -0.0444(3) 0.0564(10) Uani 1 1 d . . . . .
F9 F 0.1057(4) 0.0883(3) -0.0792(3) 0.0703(13) Uani 1 1 d . . . . .
F10 F 0.0416(4) 0.2081(3) -0.1402(3) 0.0668(13) Uani 1 1 d . . . . .
F11 F -0.1521(3) 0.1161(3) -0.1996(3) 0.0622(11) Uani 1 1 d . . . . .
F12 F -0.0752(4) -0.0051(3) -0.1540(3) 0.0765(15) Uani 1 1 d . . . . .
F13 F 0.0358(4) 0.0137(3) 0.7491(3) 0.0661(12) Uani 1 1 d . . . . .
F14 F -0.1282(4) -0.0098(3) 0.6764(3) 0.0774(15) Uani 1 1 d . . . . .
O5 O -0.1428(4) 0.3304(4) 0.1868(3) 0.0562(13) Uani 1 1 d . . . . .
O6 O -0.2847(4) 0.3127(4) 0.2079(3) 0.0556(12) Uani 1 1 d . . . . .
O7 O -0.3418(4) 0.1781(3) 0.4314(3) 0.0513(11) Uani 1 1 d . . . . .
O8 O -0.3952(4) 0.2686(3) 0.3223(3) 0.0557(12) Uani 1 1 d . . . . .
C11 C -0.2338(5) 0.3101(4) 0.1629(4) 0.0439(15) Uani 1 1 d . . . . .
C12 C -0.2952(5) 0.2760(4) 0.0618(4) 0.0438(15) Uani 1 1 d . . . . .
C13 C -0.3044(5) 0.1713(4) 0.0408(4) 0.0403(14) Uani 1 1 d . . . . .
C14 C -0.3484(5) 0.1344(4) -0.0607(4) 0.0417(14) Uani 1 1 d . . . . .
C15 C -0.6129(5) -0.0329(4) 0.0851(4) 0.0418(14) Uani 1 1 d . . . . .
C16 C -0.5896(5) 0.0067(4) 0.1838(4) 0.0414(14) Uani 1 1 d . . . . .
C17 C -0.5130(5) 0.0919(4) 0.2215(4) 0.0410(14) Uani 1 1 d . . . . .
C18 C -0.5040(5) 0.1433(5) 0.3115(4) 0.0432(15) Uani 1 1 d . . . . .
C19 C -0.4021(5) 0.2039(4) 0.3613(4) 0.0411(14) Uani 1 1 d . . . . .
F21 F -0.3910(3) 0.3040(3) 0.0335(3) 0.0590(11) Uani 1 1 d . . . . .
F22 F -0.2527(3) 0.3107(3) 0.0114(2) 0.0571(11) Uani 1 1 d . . . . .
F23 F -0.3649(3) 0.1360(3) 0.0757(2) 0.0538(10) Uani 1 1 d . . . . .
F24 F -0.2117(3) 0.1408(3) 0.0812(2) 0.0533(10) Uani 1 1 d . . . . .
F25 F -0.4269(3) 0.1831(3) -0.1060(2) 0.0496(9) Uani 1 1 d . . . . .
F26 F -0.2754(3) 0.1464(3) -0.0904(3) 0.0519(10) Uani 1 1 d . . . . .
F27 F -0.5265(3) -0.0224(3) 0.0733(3) 0.0554(10) Uani 1 1 d . . . . .
F28 F -0.6824(3) 0.0164(3) 0.0293(3) 0.0598(11) Uani 1 1 d . . . . .
F29 F -0.6776(3) 0.0288(3) 0.1873(3) 0.0557(10) Uani 1 1 d . . . . .
F30 F -0.5517(3) -0.0586(3) 0.2370(2) 0.0509(9) Uani 1 1 d . . . . .
F31 F -0.4195(3) 0.0648(3) 0.2358(2) 0.0481(9) Uani 1 1 d . . . . .
F32 F -0.5380(3) 0.1484(3) 0.1584(3) 0.0563(10) Uani 1 1 d . . . . .
F33 F -0.5838(3) 0.1953(3) 0.2940(3) 0.0649(12) Uani 1 1 d . . . . .
F34 F -0.5135(3) 0.0807(3) 0.3625(3) 0.0564(10) Uani 1 1 d . . . . .
O101 O 0.1998(4) 0.2096(4) 0.5242(3) 0.0603(13) Uani 1 1 d . . . . .
C111 C 0.2423(6) 0.1673(5) 0.4824(5) 0.0538(18) Uani 1 1 d . . . . .
H111 H 0.2381 0.1880 0.4283 0.065 Uiso 1 1 calc R U . . .
N1 N 0.2933(5) 0.0951(4) 0.5083(4) 0.0564(15) Uani 1 1 d . . . . .
C112 C 0.3432(8) 0.0468(7) 0.4592(8) 0.091(3) Uani 1 1 d . . . . .
H11A H 0.3303 0.0740 0.4041 0.137 Uiso 1 1 calc R U . . .
H11B H 0.3165 -0.0173 0.4435 0.137 Uiso 1 1 calc R U . . .
H11C H 0.4168 0.0507 0.4965 0.137 Uiso 1 1 calc R U . . .
C113 C 0.2978(9) 0.0589(9) 0.5881(8) 0.112(4) Uani 1 1 d . U . . .
H11D H 0.3541 0.0914 0.6412 0.167 Uiso 1 1 calc R U . . .
H11E H 0.3089 -0.0061 0.5835 0.167 Uiso 1 1 calc R U . . .
H11F H 0.2334 0.0667 0.5937 0.167 Uiso 1 1 calc R U . . .
O201 O 0.3734(4) 0.4888(4) 0.8259(3) 0.0632(14) Uani 1 1 d . . . . .
C121 C 0.4369(6) 0.5473(5) 0.8272(5) 0.0554(18) Uani 1 1 d . . . . .
H121 H 0.4125 0.5958 0.7924 0.066 Uiso 1 1 calc R U . . .
N2 N 0.5371(4) 0.5472(4) 0.8741(4) 0.0494(14) Uani 1 1 d . . . . .
C122 C 0.5788(6) 0.4760(6) 0.9290(6) 0.071(2) Uani 1 1 d . . . . .
H12A H 0.5311 0.4213 0.9058 0.107 Uiso 1 1 calc R U . . .
H12B H 0.5898 0.4964 0.9911 0.107 Uiso 1 1 calc R U . . .
H12C H 0.6440 0.4617 0.9274 0.107 Uiso 1 1 calc R U . . .
C123 C 0.6064(7) 0.6161(6) 0.8687(7) 0.078(3) Uani 1 1 d . . . . .
H12D H 0.5674 0.6633 0.8349 0.117 Uiso 1 1 calc R U . . .
H12E H 0.6460 0.5883 0.8380 0.117 Uiso 1 1 calc R U . . .
H12F H 0.6527 0.6434 0.9295 0.117 Uiso 1 1 calc R U . . .
O301 O -0.2625(4) 0.3572(3) 0.5964(3) 0.0526(12) Uani 1 1 d . . . . .
C131 C -0.2891(9) 0.3620(9) 0.6569(8) 0.105(3) Uani 1 1 d . U . . .
H131 H -0.2736 0.4220 0.6881 0.126 Uiso 1 1 calc R U . . .
N3 N -0.3288(6) 0.3153(6) 0.6900(6) 0.087(2) Uani 1 1 d . U . . .
C132 C -0.3623(11) 0.2170(9) 0.6355(10) 0.131(4) Uani 1 1 d . U . . .
H13A H -0.3479 0.2145 0.5821 0.197 Uiso 1 1 calc R U . . .
H13B H -0.4355 0.2033 0.6169 0.197 Uiso 1 1 calc R U . . .
H13C H -0.3243 0.1721 0.6735 0.197 Uiso 1 1 calc R U . . .
C133 C -0.3443(12) 0.3142(11) 0.7657(8) 0.141(5) Uani 1 1 d . U . . .
H13D H -0.3324 0.3762 0.7973 0.212 Uiso 1 1 calc R U . . .
H13E H -0.2970 0.2748 0.8049 0.212 Uiso 1 1 calc R U . . .
H13F H -0.4146 0.2908 0.7497 0.212 Uiso 1 1 calc R U . . .
O401 O 0.2451(7) 0.2884(6) 0.7282(5) 0.117(3) Uani 1 1 d . . . . .
C141 C 0.3088(12) 0.2800(12) 0.8147(12) 0.144(5) Uani 1 1 d . U . . .
H141 H 0.3517 0.3298 0.8553 0.173 Uiso 1 1 calc R U . . .
N4 N 0.3067(6) 0.2004(5) 0.8371(8) 0.090(3) Uani 1 1 d . . . . .
C142 C 0.2730(10) 0.1114(8) 0.8083(8) 0.110(4) Uani 1 1 d . . . . .
H14A H 0.2228 0.1051 0.7455 0.164 Uiso 1 1 calc R U . . .
H14B H 0.2413 0.0893 0.8456 0.164 Uiso 1 1 calc R U . . .
H14C H 0.3307 0.0757 0.8129 0.164 Uiso 1 1 calc R U . . .
C143 C 0.3676(12) 0.2112(12) 0.9417(12) 0.168(7) Uani 1 1 d . . . . .
H14D H 0.4070 0.2706 0.9624 0.251 Uiso 1 1 calc R U . . .
H14E H 0.4141 0.1627 0.9584 0.251 Uiso 1 1 calc R U . . .
H14F H 0.3198 0.2072 0.9699 0.251 Uiso 1 1 calc R U . . .

loop_
_atom_site_aniso_label
_atom_site_aniso_U_11
_atom_site_aniso_U_22
_atom_site_aniso_U_33
_atom_site_aniso_U_23
_atom_site_aniso_U_13
_atom_site_aniso_U_12
Ag1 0.0466(3) 0.0389(3) 0.0417(3) 0.0000(2) 0.0178(2) -0.0052(2)
Ag2 0.0484(3) 0.0419(3) 0.0379(2) 0.0097(2) 0.0144(2) -0.0053(2)
Ag3 0.0502(3) 0.0354(3) 0.0462(3) 0.0041(2) 0.0209(2) -0.0012(2)
Ag4 0.0466(3) 0.0468(3) 0.0393(3) 0.0049(2) 0.0181(2) -0.0001(2)
Ag5 0.0586(3) 0.0401(3) 0.0369(2) 0.0058(2) 0.0144(2) -0.0057(2)
Ag6 0.0603(3) 0.0529(3) 0.0402(3) 0.0016(2) 0.0182(2) -0.0168(3)
Ag7 0.0653(4) 0.0920(5) 0.0442(3) 0.0201(3) 0.0161(3) -0.0206(3)
S1 0.0410(8) 0.0296(7) 0.0324(7) 0.0036(6) 0.0144(6) -0.0008(6)
C101 0.046(4) 0.030(3) 0.034(3) 0.002(2) 0.017(3) 0.003(3)
C102 0.078(5) 0.038(4) 0.051(4) 0.007(3) 0.023(4) 0.009(4)
C103 0.063(5) 0.033(4) 0.063(5) -0.010(3) 0.010(4) 0.003(3)
S2 0.0375(8) 0.0369(8) 0.0357(7) 0.0015(6) 0.0140(6) 0.0001(6)
C201 0.058(4) 0.051(4) 0.032(3) 0.006(3) 0.014(3) -0.001(3)
C202 0.068(5) 0.089(6) 0.037(4) 0.022(4) 0.013(4) -0.006(5)
C203 0.060(5) 0.086(6) 0.053(4) 0.029(4) 0.021(4) 0.002(4)
S3 0.0628(11) 0.0421(9) 0.0361(8) 0.0113(7) 0.0152(8) -0.0006(8)
C301 0.048(5) 0.063(5) 0.105(7) 0.013(5) 0.029(5) 0.014(4)
C302 0.115(8) 0.142(9) 0.214(10) 0.024(8) 0.064(7) 0.023(7)
C303 0.062(6) 0.089(7) 0.170(12) -0.018(7) 0.066(7) -0.017(5)
O1 0.063(3) 0.044(3) 0.045(2) 0.000(2) 0.031(2) 0.000(2)
O2 0.082(4) 0.039(3) 0.055(3) 0.001(2) 0.035(3) -0.004(2)
O3 0.066(3) 0.061(3) 0.043(3) 0.017(2) 0.018(2) -0.002(3)
O4 0.063(3) 0.068(4) 0.064(3) 0.034(3) 0.030(3) 0.010(3)
C1 0.050(4) 0.044(4) 0.033(3) 0.006(3) 0.014(3) 0.007(3)
C2 0.045(4) 0.039(3) 0.043(3) 0.002(3) 0.022(3) -0.006(3)
C3 0.044(4) 0.036(3) 0.041(3) 0.004(3) 0.017(3) 0.001(3)
C4 0.044(4) 0.042(3) 0.038(3) 0.009(3) 0.018(3) 0.001(3)
C5 0.046(4) 0.036(3) 0.037(3) 0.011(3) 0.016(3) 0.006(3)
C6 0.055(4) 0.039(3) 0.041(3) 0.008(3) 0.024(3) 0.004(3)
C7 0.067(5) 0.039(4) 0.042(4) 0.007(3) 0.023(3) -0.008(3)
C8 0.064(5) 0.040(4) 0.037(3) -0.002(3) 0.016(3) -0.004(3)
C9 0.063(5) 0.046(4) 0.036(3) 0.004(3) 0.020(3) 0.000(3)
F1 0.066(3) 0.043(2) 0.042(2) 0.0081(16) 0.0248(19) 0.0131(19)
F2 0.050(2) 0.067(3) 0.050(2) 0.0013(19) 0.0244(19) -0.007(2)
F3 0.049(2) 0.070(3) 0.046(2) -0.0056(19) 0.0267(19) -0.010(2)
F4 0.071(3) 0.049(2) 0.049(2) 0.0070(18) 0.018(2) 0.020(2)
F5 0.056(2) 0.056(2) 0.041(2) 0.0077(17) 0.0207(18) 0.0166(19)
F6 0.062(2) 0.054(2) 0.044(2) 0.0006(17) 0.0269(19) -0.0158(19)
F7 0.069(3) 0.052(2) 0.045(2) 0.0055(18) 0.029(2) -0.013(2)
F8 0.056(2) 0.058(3) 0.047(2) 0.0010(18) 0.0136(19) 0.018(2)
F9 0.067(3) 0.092(4) 0.046(2) -0.005(2) 0.021(2) 0.028(3)
F10 0.097(3) 0.060(3) 0.045(2) 0.0017(19) 0.034(2) -0.030(2)
F11 0.052(2) 0.092(3) 0.041(2) 0.008(2) 0.0189(19) -0.001(2)
F12 0.135(4) 0.048(2) 0.045(2) 0.0076(19) 0.038(3) -0.026(3)
F13 0.103(4) 0.052(3) 0.050(2) 0.0096(19) 0.037(2) 0.028(3)
F14 0.122(4) 0.050(3) 0.040(2) -0.0032(19) 0.018(2) -0.029(3)
O5 0.056(3) 0.062(3) 0.043(3) -0.006(2) 0.018(2) -0.017(3)
O6 0.051(3) 0.073(4) 0.041(3) 0.007(2) 0.017(2) 0.009(3)
O7 0.050(3) 0.048(3) 0.049(3) 0.006(2) 0.015(2) -0.007(2)
O8 0.047(3) 0.053(3) 0.060(3) 0.012(2) 0.015(2) -0.005(2)
C11 0.052(4) 0.038(3) 0.038(3) 0.001(3) 0.016(3) -0.004(3)
C12 0.048(4) 0.038(4) 0.042(3) 0.006(3) 0.015(3) 0.004(3)
C13 0.043(4) 0.042(4) 0.038(3) 0.009(3) 0.018(3) 0.000(3)
C14 0.044(4) 0.041(4) 0.036(3) 0.006(3) 0.013(3) -0.006(3)
C15 0.043(4) 0.041(4) 0.038(3) 0.006(3) 0.014(3) -0.006(3)
C16 0.039(3) 0.043(4) 0.041(3) 0.007(3) 0.016(3) -0.004(3)
C17 0.036(3) 0.042(4) 0.045(3) 0.008(3) 0.017(3) 0.002(3)
C18 0.040(4) 0.044(4) 0.044(3) -0.001(3) 0.016(3) -0.002(3)
C19 0.045(4) 0.038(3) 0.038(3) -0.002(3) 0.018(3) 0.000(3)
F21 0.064(3) 0.057(3) 0.042(2) 0.0039(18) 0.0082(19) 0.017(2)
F22 0.084(3) 0.046(2) 0.039(2) 0.0043(17) 0.025(2) -0.013(2)
F23 0.065(3) 0.056(2) 0.041(2) 0.0032(17) 0.0231(19) -0.011(2)
F24 0.050(2) 0.047(2) 0.046(2) 0.0013(17) 0.0039(18) 0.0067(18)
F25 0.054(2) 0.046(2) 0.0374(19) 0.0054(16) 0.0074(17) 0.0046(18)
F26 0.055(2) 0.053(2) 0.050(2) -0.0040(18) 0.0275(19) -0.0167(19)
F27 0.059(2) 0.064(3) 0.047(2) -0.0052(19) 0.031(2) -0.017(2)
F28 0.068(3) 0.048(2) 0.042(2) 0.0093(18) 0.0003(19) 0.002(2)
F29 0.039(2) 0.060(3) 0.063(2) -0.008(2) 0.0215(19) -0.0098(18)
F30 0.063(2) 0.044(2) 0.041(2) 0.0075(16) 0.0162(18) -0.0038(18)
F31 0.039(2) 0.056(2) 0.048(2) -0.0036(17) 0.0179(17) 0.0002(17)
F32 0.070(3) 0.045(2) 0.045(2) 0.0094(17) 0.015(2) -0.007(2)
F33 0.039(2) 0.061(3) 0.083(3) -0.013(2) 0.020(2) 0.006(2)
F34 0.063(3) 0.060(3) 0.049(2) -0.0036(19) 0.031(2) -0.019(2)
O101 0.071(4) 0.052(3) 0.057(3) 0.003(2) 0.027(3) 0.014(3)
C111 0.060(5) 0.048(4) 0.056(4) 0.017(3) 0.025(4) 0.003(4)
N1 0.053(4) 0.058(4) 0.064(4) 0.016(3) 0.027(3) 0.011(3)
C112 0.085(7) 0.092(7) 0.117(8) 0.017(6) 0.060(7) 0.031(6)
C113 0.115(8) 0.124(9) 0.130(9) 0.078(7) 0.067(7) 0.065(7)
O201 0.052(3) 0.073(4) 0.058(3) 0.021(3) 0.014(3) -0.007(3)
C121 0.056(5) 0.061(5) 0.054(4) 0.022(4) 0.024(4) 0.006(4)
N2 0.045(3) 0.053(4) 0.051(3) 0.016(3) 0.019(3) 0.004(3)
C122 0.058(5) 0.090(7) 0.063(5) 0.031(5) 0.017(4) 0.013(5)
C123 0.065(6) 0.071(6) 0.104(7) 0.013(5) 0.042(5) -0.006(5)
O301 0.070(3) 0.046(3) 0.054(3) -0.001(2) 0.041(3) -0.010(2)
C131 0.098(6) 0.134(7) 0.092(5) 0.031(5) 0.047(5) -0.004(5)
N3 0.100(5) 0.105(5) 0.097(5) 0.055(4) 0.072(4) 0.027(4)
C132 0.154(11) 0.113(9) 0.145(10) 0.035(8) 0.076(9) 0.012(9)
C133 0.169(11) 0.185(12) 0.106(8) 0.028(8) 0.093(8) -0.007(10)
O401 0.148(8) 0.139(7) 0.073(5) 0.001(5) 0.060(5) -0.002(6)
C141 0.135(9) 0.145(9) 0.164(9) 0.008(8) 0.078(7) 0.013(7)
N4 0.075(5) 0.053(5) 0.165(9) 0.038(5) 0.065(6) 0.017(4)
C142 0.125(10) 0.099(9) 0.109(9) -0.023(7) 0.064(8) -0.034(7)
C143 0.132(13) 0.177(17) 0.178(16) -0.076(13) 0.075(12) -0.017(11)

loop_
_atom_type_symbol
_atom_type_description
_atom_type_scat_dispersion_real
_atom_type_scat_dispersion_imag
_atom_type_scat_source
C C 0.0033 0.0016 'International Tables Vol C Tables 4.2.6.8 and 6.1.1.4'
H H 0.0000 0.0000 'International Tables Vol C Tables 4.2.6.8 and 6.1.1.4'
N N 0.0061 0.0033 'International Tables Vol C Tables 4.2.6.8 and 6.1.1.4'
O O 0.0106 0.0060 'International Tables Vol C Tables 4.2.6.8 and 6.1.1.4'
F F 0.0171 0.0103 'International Tables Vol C Tables 4.2.6.8 and 6.1.1.4'
S S 0.1246 0.1234 'International Tables Vol C Tables 4.2.6.8 and 6.1.1.4'
Ag Ag -0.8971 1.1015 'International Tables Vol C Tables 4.2.6.8 and 6.1.1.4'

loop_
_geom_angle_atom_site_label_1
_geom_angle_atom_site_label_2
_geom_angle_atom_site_label_3
_geom_angle
_geom_angle_site_symmetry_1
_geom_angle_site_symmetry_3
_geom_angle_publ_flag
O101 Ag1 S2 115.89(14) . . ?
O101 Ag1 S1 96.27(14) . . ?
S2 Ag1 S1 145.60(5) . . ?
O101 Ag1 O1 83.42(16) . . ?
S2 Ag1 O1 106.72(11) . . ?
S1 Ag1 O1 87.92(11) . . ?
O101 Ag1 Ag2 126.86(13) . . ?
S2 Ag1 Ag2 108.73(4) . . ?
S1 Ag1 Ag2 53.65(3) . . ?
O1 Ag1 Ag2 56.52(11) . . ?
O101 Ag1 Ag6 84.06(13) . . ?
S2 Ag1 Ag6 113.43(4) . . ?
S1 Ag1 Ag6 55.47(3) . . ?
O1 Ag1 Ag6 139.48(11) . . ?
Ag2 Ag1 Ag6 103.71(2) . . ?
O101 Ag1 Ag5 139.09(13) . . ?
S2 Ag1 Ag5 51.16(4) . . ?
S1 Ag1 Ag5 111.12(4) . . ?
O1 Ag1 Ag5 68.43(10) . . ?
Ag2 Ag1 Ag5 59.697(17) . . ?
Ag6 Ag1 Ag5 136.43(2) . . ?
O101 Ag1 Ag7 101.55(13) . . ?
S2 Ag1 Ag7 51.04(4) . . ?
S1 Ag1 Ag7 113.23(4) . . ?
O1 Ag1 Ag7 157.27(11) . . ?
Ag2 Ag1 Ag7 129.24(2) . . ?
Ag6 Ag1 Ag7 63.228(17) . . ?
Ag5 Ag1 Ag7 95.00(2) . . ?
O5 Ag2 S3 92.17(13) . . ?
O5 Ag2 S1 115.45(13) . . ?
S3 Ag2 S1 149.14(5) . . ?
O5 Ag2 Ag3 89.27(12) . . ?
S3 Ag2 Ag3 110.91(5) . . ?
S1 Ag2 Ag3 59.07(4) . . ?
O5 Ag2 Ag1 138.92(14) . . ?
S3 Ag2 Ag1 112.65(4) . . ?
S1 Ag2 Ag1 55.05(4) . . ?
Ag3 Ag2 Ag1 109.80(2) . . ?
O5 Ag2 Ag5 122.41(12) . . ?
S3 Ag2 Ag5 52.00(4) . . ?
S1 Ag2 Ag5 115.08(4) . . ?
Ag3 Ag2 Ag5 141.09(2) . . ?
Ag1 Ag2 Ag5 62.439(17) . . ?
O5 Ag2 Ag7 87.71(14) . 2_566 ?
S3 Ag2 Ag7 49.35(5) . 2_566 ?
S1 Ag2 Ag7 114.92(4) . 2_566 ?
Ag3 Ag2 Ag7 61.733(18) . 2_566 ?
Ag1 Ag2 Ag7 133.35(2) . 2_566 ?
Ag5 Ag2 Ag7 94.83(2) . 2_566 ?
O8 Ag3 O6 80.75(18) . . ?
O8 Ag3 S2 110.97(14) . 2_566 ?
O6 Ag3 S2 125.41(13) . 2_566 ?
O8 Ag3 S1 122.09(13) . . ?
O6 Ag3 S1 105.19(12) . . ?
S2 Ag3 S1 110.64(5) 2_566 . ?
O8 Ag3 Ag2 150.40(13) . . ?
O6 Ag3 Ag2 73.89(12) . . ?
S2 Ag3 Ag2 96.25(4) 2_566 . ?
S1 Ag3 Ag2 53.29(3) . . ?
O8 Ag3 Ag4 81.68(12) . . ?
O6 Ag3 Ag4 136.65(13) . . ?
S2 Ag3 Ag4 97.87(4) 2_566 . ?
S1 Ag3 Ag4 54.30(3) . . ?
Ag2 Ag3 Ag4 106.59(2) . . ?
O8 Ag3 Ag7 125.12(12) . 2_566 ?
O6 Ag3 Ag7 78.40(13) . 2_566 ?
S2 Ag3 Ag7 50.58(4) 2_566 2_566 ?
S1 Ag3 Ag7 112.24(4) . 2_566 ?
Ag2 Ag3 Ag7 64.445(19) . 2_566 ?
Ag4 Ag3 Ag7 142.36(2) . 2_566 ?
O7 Ag4 O4 95.06(18) . . ?
O7 Ag4 O301 91.12(17) . . ?
O4 Ag4 O301 90.76(18) . . ?
O7 Ag4 S1 117.76(12) . . ?
O4 Ag4 S1 118.77(14) . . ?
O301 Ag4 S1 134.07(11) . . ?
O7 Ag4 Ag6 160.67(13) . . ?
O4 Ag4 Ag6 75.15(13) . . ?
O301 Ag4 Ag6 105.41(12) . . ?
S1 Ag4 Ag6 56.69(4) . . ?
O7 Ag4 Ag3 80.91(12) . . ?
O4 Ag4 Ag3 172.35(14) . . ?
O301 Ag4 Ag3 95.79(12) . . ?
S1 Ag4 Ag3 58.59(4) . . ?
Ag6 Ag4 Ag3 106.73(2) . . ?
O7 Ag4 Ag5 129.02(13) . 2_566 ?
O4 Ag4 Ag5 115.10(14) . 2_566 ?
O301 Ag4 Ag5 51.02(11) . 2_566 ?
S1 Ag4 Ag5 83.61(4) . 2_566 ?
Ag6 Ag4 Ag5 70.203(19) . 2_566 ?
Ag3 Ag4 Ag5 72.282(17) . 2_566 ?
O2 Ag5 S3 101.56(14) . . ?
O2 Ag5 S2 104.21(13) . . ?
S3 Ag5 S2 146.04(6) . . ?
O2 Ag5 Ag2 85.43(12) . . ?
S3 Ag5 Ag2 53.31(4) . . ?
S2 Ag5 Ag2 107.18(4) . . ?
O2 Ag5 Ag1 86.22(11) . . ?
S3 Ag5 Ag1 109.48(4) . . ?
S2 Ag5 Ag1 51.39(4) . . ?
Ag2 Ag5 Ag1 57.864(16) . . ?
O2 Ag5 Ag4 130.45(12) . 2_566 ?
S3 Ag5 Ag4 90.88(4) . 2_566 ?
S2 Ag5 Ag4 89.01(4) . 2_566 ?
Ag2 Ag5 Ag4 136.35(2) . 2_566 ?
Ag1 Ag5 Ag4 134.27(2) . 2_566 ?
O3 Ag6 S3 126.95(13) . 2_566 ?
O3 Ag6 S1 114.68(13) . . ?
S3 Ag6 S1 112.39(5) 2_566 . ?
O3 Ag6 Ag4 86.18(14) . . ?
S3 Ag6 Ag4 101.67(5) 2_566 . ?
S1 Ag6 Ag4 55.24(4) . . ?
O3 Ag6 Ag1 132.34(14) . . ?
S3 Ag6 Ag1 95.07(4) 2_566 . ?
S1 Ag6 Ag1 54.05(4) . . ?
Ag4 Ag6 Ag1 108.48(2) . . ?
O3 Ag6 Ag7 127.50(13) . . ?
S3 Ag6 Ag7 49.93(5) 2_566 . ?
S1 Ag6 Ag7 109.87(4) . . ?
Ag4 Ag6 Ag7 143.88(3) . . ?
Ag1 Ag6 Ag7 60.943(17) . . ?
O201 Ag7 S3 125.85(14) . 2_566 ?
O201 Ag7 S2 108.30(13) . . ?
S3 Ag7 S2 121.04(6) 2_566 . ?
O201 Ag7 O401 84.1(2) . . ?
S3 Ag7 O401 95.4(2) 2_566 . ?
S2 Ag7 O401 112.88(16) . . ?
O201 Ag7 Ag1 141.14(15) . . ?
S3 Ag7 Ag1 90.43(4) 2_566 . ?
S2 Ag7 Ag1 50.49(4) . . ?
O401 Ag7 Ag1 78.41(17) . . ?
O201 Ag7 Ag3 89.99(13) . 2_566 ?
S3 Ag7 Ag3 103.44(5) 2_566 2_566 ?
S2 Ag7 Ag3 51.22(4) . 2_566 ?
O401 Ag7 Ag3 160.07(18) . 2_566 ?
Ag1 Ag7 Ag3 94.777(19) . 2_566 ?
O201 Ag7 Ag6 136.24(13) . . ?
S3 Ag7 Ag6 49.14(4) 2_566 . ?
S2 Ag7 Ag6 105.59(4) . . ?
O401 Ag7 Ag6 57.3(2) . . ?
Ag1 Ag7 Ag6 55.829(17) . . ?
Ag3 Ag7 Ag6 133.28(3) 2_566 . ?
O201 Ag7 Ag2 116.01(15) . 2_566 ?
S3 Ag7 Ag2 49.77(4) 2_566 2_566 ?
S2 Ag7 Ag2 88.62(4) . 2_566 ?
O401 Ag7 Ag2 145.1(2) . 2_566 ?
Ag1 Ag7 Ag2 97.41(2) . 2_566 ?
Ag3 Ag7 Ag2 53.821(18) 2_566 2_566 ?
Ag6 Ag7 Ag2 91.44(2) . 2_566 ?
C101 S1 Ag2 103.51(19) . . ?
C101 S1 Ag1 103.7(2) . . ?
Ag2 S1 Ag1 71.30(4) . . ?
C101 S1 Ag4 102.6(2) . . ?
Ag2 S1 Ag4 133.02(7) . . ?
Ag1 S1 Ag4 137.03(6) . . ?
C101 S1 Ag6 113.50(19) . . ?
Ag2 S1 Ag6 131.58(6) . . ?
Ag1 S1 Ag6 70.47(4) . . ?
Ag4 S1 Ag6 68.07(4) . . ?
C101 S1 Ag3 109.3(2) . . ?
Ag2 S1 Ag3 67.65(4) . . ?
Ag1 S1 Ag3 131.85(6) . . ?
Ag4 S1 Ag3 67.11(4) . . ?
Ag6 S1 Ag3 122.85(6) . . ?
C103 C101 C102 111.9(6) . . ?
C103 C101 S1 110.0(4) . . ?
C102 C101 S1 110.2(4) . . ?
C301 S2 Ag5 106.7(3) . . ?
C301 S2 Ag1 108.0(3) . . ?
Ag5 S2 Ag1 77.45(5) . . ?
C301 S2 Ag7 115.8(3) . . ?
Ag5 S2 Ag7 135.78(7) . . ?
Ag1 S2 Ag7 78.46(5) . . ?
C301 S2 Ag3 115.0(3) . 2_566 ?
Ag5 S2 Ag3 95.04(6) . 2_566 ?
Ag1 S2 Ag3 136.65(7) . 2_566 ?
Ag7 S2 Ag3 78.20(5) . 2_566 ?
C202 C201 C203 112.5(6) . . ?
C202 C201 S3 109.1(5) . . ?
C203 C201 S3 110.1(5) . . ?
C201 S3 Ag6 116.8(2) . 2_566 ?
C201 S3 Ag5 110.1(2) . . ?
Ag6 S3 Ag5 93.36(6) 2_566 . ?
C201 S3 Ag7 110.4(2) . 2_566 ?
Ag6 S3 Ag7 80.93(6) 2_566 2_566 ?
Ag5 S3 Ag7 136.98(7) . 2_566 ?
C201 S3 Ag2 106.1(2) . . ?
Ag6 S3 Ag2 136.97(7) 2_566 . ?
Ag5 S3 Ag2 74.68(5) . . ?
Ag7 S3 Ag2 80.88(6) 2_566 . ?
C303 C301 C302 117.7(10) . . ?
C303 C301 S2 113.6(7) . . ?
C302 C301 S2 109.8(8) . . ?
C1 O1 Ag1 126.4(4) . . ?
C1 O2 Ag5 113.0(4) . . ?
C9 O3 Ag6 116.5(5) . . ?
C9 O4 Ag4 124.9(4) . . ?
O2 C1 O1 129.4(6) . . ?
O2 C1 C2 116.6(6) . . ?
O1 C1 C2 114.1(6) . . ?
F1 C2 F2 107.4(5) . . ?
F1 C2 C3 108.5(5) . . ?
F2 C2 C3 107.5(5) . . ?
F1 C2 C1 110.0(5) . . ?
F2 C2 C1 110.9(5) . . ?
C3 C2 C1 112.4(5) . . ?
F3 C3 F4 108.9(5) . . ?
F3 C3 C2 108.8(5) . . ?
F4 C3 C2 107.9(5) . . ?
F3 C3 C4 108.3(5) . . ?
F4 C3 C4 107.3(5) . . ?
C2 C3 C4 115.4(5) . . ?
F5 C4 F6 108.3(5) . . ?
F5 C4 C5 108.4(5) . . ?
F6 C4 C5 107.8(5) . . ?
F5 C4 C3 108.4(5) . . ?
F6 C4 C3 109.1(5) . . ?
C5 C4 C3 114.7(5) . . ?
F8 C5 F7 108.6(5) . . ?
F8 C5 C4 108.1(5) . . ?
F7 C5 C4 109.3(5) . . ?
F8 C5 C6 108.3(5) . . ?
F7 C5 C6 108.0(5) . . ?
C4 C5 C6 114.5(5) . . ?
F9 C6 F10 108.1(6) . . ?
F9 C6 C7 108.3(6) . . ?
F10 C6 C7 107.6(5) . . ?
F9 C6 C5 108.3(5) . . ?
F10 C6 C5 108.0(5) . . ?
C7 C6 C5 116.1(6) . . ?
F12 C7 F11 107.5(6) . . ?
F12 C7 C6 108.9(5) . . ?
F11 C7 C6 108.1(6) . . ?
F12 C7 C8 107.7(6) . 1_554 ?
F11 C7 C8 108.4(6) . 1_554 ?
C6 C7 C8 115.8(6) . 1_554 ?
F14 C8 F13 106.7(6) . . ?
F14 C8 C7 105.9(6) . 1_556 ?
F13 C8 C7 106.4(6) . 1_556 ?
F14 C8 C9 109.5(5) . . ?
F13 C8 C9 111.4(6) . . ?
C7 C8 C9 116.4(6) 1_556 . ?
O4 C9 O3 130.5(7) . . ?
O4 C9 C8 115.0(6) . . ?
O3 C9 C8 114.5(7) . . ?
C11 O5 Ag2 114.2(4) . . ?
C11 O6 Ag3 132.8(4) . . ?
C19 O7 Ag4 122.3(4) . . ?
C19 O8 Ag3 121.5(4) . . ?
O5 C11 O6 129.6(6) . . ?
O5 C11 C12 115.8(6) . . ?
O6 C11 C12 114.6(6) . . ?
F22 C12 F21 106.7(5) . . ?
F22 C12 C13 107.8(5) . . ?
F21 C12 C13 107.8(5) . . ?
F22 C12 C11 111.4(5) . . ?
F21 C12 C11 109.8(5) . . ?
C13 C12 C11 113.0(5) . . ?
F24 C13 F23 107.9(5) . . ?
F24 C13 C12 108.9(5) . . ?
F23 C13 C12 108.7(5) . . ?
F24 C13 C14 108.1(5) . . ?
F23 C13 C14 108.2(5) . . ?
C12 C13 C14 114.9(5) . . ?
F26 C14 F25 108.3(5) . . ?
F26 C14 C15 107.3(5) . 2_455 ?
F25 C14 C15 107.8(5) . 2_455 ?
F26 C14 C13 108.7(5) . . ?
F25 C14 C13 108.8(5) . . ?
C15 C14 C13 115.8(5) 2_455 . ?
F28 C15 F27 108.0(5) . . ?
F28 C15 C14 109.5(5) . 2_455 ?
F27 C15 C14 108.4(5) . 2_455 ?
F28 C15 C16 108.4(5) . . ?
F27 C15 C16 108.0(5) . . ?
C14 C15 C16 114.3(5) 2_455 . ?
F29 C16 F30 108.7(5) . . ?
F29 C16 C17 108.2(5) . . ?
F30 C16 C17 108.2(5) . . ?
F29 C16 C15 108.3(5) . . ?
F30 C16 C15 108.4(5) . . ?
C17 C16 C15 114.8(5) . . ?
F32 C17 F31 107.9(5) . . ?
F32 C17 C16 108.1(5) . . ?
F31 C17 C16 107.8(5) . . ?
F32 C17 C18 110.1(5) . . ?
F31 C17 C18 106.8(5) . . ?
C16 C17 C18 115.8(5) . . ?
F34 C18 F33 107.2(5) . . ?
F34 C18 C17 107.8(5) . . ?
F33 C18 C17 108.3(5) . . ?
F34 C18 C19 111.3(5) . . ?
F33 C18 C19 110.0(5) . . ?
C17 C18 C19 112.1(5) . . ?
O8 C19 O7 131.3(6) . . ?
O8 C19 C18 113.7(6) . . ?
O7 C19 C18 115.0(6) . . ?
C111 O101 Ag1 129.2(5) . . ?
O101 C111 N1 124.1(7) . . ?
C111 N1 C112 123.5(7) . . ?
C111 N1 C113 119.8(7) . . ?
C112 N1 C113 116.6(8) . . ?
C121 O201 Ag7 120.3(5) . . ?
O201 C121 N2 124.6(7) . . ?
C121 N2 C122 120.4(6) . . ?
C121 N2 C123 120.9(7) . . ?
C122 N2 C123 118.6(7) . . ?
C131 O301 Ag4 141.8(7) . . ?
N3 C131 O301 140.0(14) . . ?
C131 N3 C133 140.7(13) . . ?
C131 N3 C132 111.1(10) . . ?
C133 N3 C132 107.5(10) . . ?
C141 O401 Ag7 113.8(9) . . ?
N4 C141 O401 115.0(16) . . ?
C141 N4 C142 146.1(14) . . ?
C141 N4 C143 105.8(13) . . ?
C142 N4 C143 108.1(10) . . ?

loop_
_geom_bond_atom_site_label_1
_geom_bond_atom_site_label_2
_geom_bond_distance
_geom_bond_site_symmetry_2
_geom_bond_publ_flag
Ag1 O101 2.373(5) . ?
Ag1 S2 2.4854(16) . ?
Ag1 S1 2.5660(16) . ?
Ag1 O1 2.575(4) . ?
Ag1 Ag2 2.9655(7) . ?
Ag1 Ag6 2.9874(7) . ?
Ag1 Ag5 3.1047(7) . ?
Ag1 Ag7 3.1563(8) . ?
Ag2 O5 2.342(5) . ?
Ag2 S3 2.5141(17) . ?
Ag2 S1 2.5216(15) . ?
Ag2 Ag3 2.9092(7) . ?
Ag2 Ag5 3.0236(7) . ?
Ag2 Ag7 3.2515(10) 2_566 ?
Ag3 O8 2.313(5) . ?
Ag3 O6 2.365(5) . ?
Ag3 S2 2.5280(16) 2_566 ?
Ag3 S1 2.6981(16) . ?
Ag3 Ag4 2.9123(7) . ?
Ag3 Ag7 3.1743(8) 2_566 ?
Ag4 O7 2.324(5) . ?
Ag4 O4 2.361(5) . ?
Ag4 O301 2.418(5) . ?
Ag4 S1 2.5672(15) . ?
Ag4 Ag6 2.8985(8) . ?
Ag4 Ag5 3.3222(7) 2_566 ?
Ag5 O2 2.409(5) . ?
Ag5 S3 2.4706(19) . ?
Ag5 S2 2.4774(16) . ?
Ag5 Ag4 3.3223(7) 2_566 ?
Ag6 O3 2.248(5) . ?
Ag6 S3 2.4690(19) 2_566 ?
Ag6 S1 2.6114(15) . ?
Ag6 Ag7 3.2237(8) . ?
Ag7 O201 2.374(5) . ?
Ag7 S3 2.498(2) 2_566 ?
Ag7 S2 2.5051(16) . ?
Ag7 O401 2.580(9) . ?
Ag7 Ag3 3.1743(8) 2_566 ?
Ag7 Ag2 3.2515(10) 2_566 ?
S1 C101 1.867(6) . ?
C101 C103 1.494(9) . ?
C101 C102 1.502(9) . ?
S2 C301 1.847(8) . ?
S2 Ag3 2.5281(16) 2_566 ?
C201 C202 1.503(10) . ?
C201 C203 1.505(10) . ?
C201 S3 1.853(6) . ?
S3 Ag6 2.4690(19) 2_566 ?
S3 Ag7 2.498(2) 2_566 ?
C301 C303 1.399(12) . ?
C301 C302 1.466(17) . ?
O1 C1 1.241(8) . ?
O2 C1 1.232(8) . ?
O3 C9 1.243(9) . ?
O4 C9 1.225(9) . ?
C1 C2 1.560(9) . ?
C2 F1 1.350(7) . ?
C2 F2 1.351(7) . ?
C2 C3 1.538(9) . ?
C3 F3 1.340(7) . ?
C3 F4 1.345(7) . ?
C3 C4 1.556(9) . ?
C4 F5 1.342(7) . ?
C4 F6 1.343(7) . ?
C4 C5 1.550(9) . ?
C5 F8 1.340(7) . ?
C5 F7 1.342(7) . ?
C5 C6 1.553(8) . ?
C6 F9 1.338(8) . ?
C6 F10 1.341(7) . ?
C6 C7 1.533(9) . ?
C7 F12 1.340(7) . ?
C7 F11 1.353(9) . ?
C7 C8 1.553(9) 1_554 ?
C8 F14 1.350(8) . ?
C8 F13 1.350(9) . ?
C8 C7 1.553(9) 1_556 ?
C8 C9 1.559(9) . ?
O5 C11 1.225(8) . ?
O6 C11 1.238(8) . ?
O7 C19 1.232(8) . ?
O8 C19 1.229(8) . ?
C11 C12 1.546(9) . ?
C12 F22 1.348(7) . ?
C12 F21 1.358(8) . ?
C12 C13 1.541(9) . ?
C13 F24 1.342(7) . ?
C13 F23 1.348(7) . ?
C13 C14 1.550(8) . ?
C14 F26 1.347(7) . ?
C14 F25 1.350(7) . ?
C14 C15 1.539(9) 2_455 ?
C15 F28 1.344(7) . ?
C15 F27 1.346(7) . ?
C15 C14 1.539(9) 2_455 ?
C15 C16 1.559(9) . ?
C16 F29 1.345(7) . ?
C16 F30 1.346(7) . ?
C16 C17 1.545(9) . ?
C17 F32 1.340(7) . ?
C17 F31 1.352(7) . ?
C17 C18 1.547(9) . ?
C18 F34 1.352(8) . ?
C18 F33 1.352(8) . ?
C18 C19 1.555(9) . ?
O101 C111 1.232(9) . ?
C111 N1 1.323(9) . ?
N1 C112 1.439(10) . ?
N1 C113 1.448(11) . ?
O201 C121 1.234(8) . ?
C121 N2 1.330(9) . ?
N2 C122 1.441(9) . ?
N2 C123 1.442(10) . ?
O301 C131 1.202(11) . ?
C131 N3 1.189(12) . ?
N3 C133 1.354(12) . ?
N3 C132 1.576(16) . ?
O401 C141 1.361(18) . ?
C141 N4 1.274(18) . ?
N4 C142 1.355(13) . ?
N4 C143 1.564(18) . ?
